data_7251266
loop_
_publ_author_name
'Yu, Cong'
'Wang, Liwei'
'Bu, Xiaotong'
'Liao, Hui'
'Gao, Meng'

_publ_section_title
;
 Direct Electrocatalytic O-O Coupling for Modular Synthesis of Aza-cyclic
 Peroxides from Paired Oxygen Donors
;
_journal_name_full 'Green Chemistry'
_journal_paper_doi 10.1039/D5GC04553C
_journal_year 2025
_chemical_formula_moiety 'C14 H15 I N2 O4'
_chemical_formula_sum 'C14 H15 I N2 O4'
_chemical_formula_weight 402.18
_space_group_crystal_system orthorhombic
_space_group_IT_number 60
_space_group_name_Hall '-P 2n 2ab'
_space_group_name_H-M_alt 'P b c n'
_atom_sites_solution_hydrogens geom
_atom_sites_solution_primary dual
_audit_creation_date 2024-07-26
_audit_creation_method
;
Olex2 1.3
(compiled 2020.11.12 svn.r5f609507 for OlexSys, GUI svn.r6408)
;
_audit_update_record
;
2024-07-26 deposited with the CCDC.	2025-11-07 downloaded from the CCDC.
;
_cell_angle_alpha 90
_cell_angle_beta 90
_cell_angle_gamma 90
_cell_formula_units_Z 8
_cell_length_a 19.6028(19)
_cell_length_b 6.5055(6)
_cell_length_c 25.387(2)
_cell_measurement_reflns_used 8648
_cell_measurement_temperature 293(2)
_cell_measurement_theta_max 73.5650
_cell_measurement_theta_min 2.2370
_cell_volume 3237.5(5)
_computing_cell_refinement 'CrysAlisPro 1.171.40.84a (Rigaku OD, 2020)'
_computing_data_collection 'CrysAlisPro 1.171.40.84a (Rigaku OD, 2020)'
_computing_data_reduction 'CrysAlisPro 1.171.40.84a (Rigaku OD, 2020)'
_computing_molecular_graphics 'Olex2 1.3 (Dolomanov et al., 2009)'
_computing_publication_material 'Olex2 1.3 (Dolomanov et al., 2009)'
_computing_structure_refinement 'SHELXL 2018/3 (Sheldrick, 2015)'
_computing_structure_solution 'SHELXT 2018/2 (Sheldrick, 2018)'
_diffrn_ambient_temperature 293(2)
_diffrn_detector 'Hybrid Pixel Array Detector'
_diffrn_detector_area_resol_mean 10.0000
_diffrn_detector_type HyPix
_diffrn_measured_fraction_theta_full 0.972
_diffrn_measured_fraction_theta_max 0.888
_diffrn_measurement_details
;
List of Runs (angles in degrees, time in seconds):

  # Type    Start    End  Width  t~exp~   \w     \q     \k     \f   Frames
#--------------------------------------------------------------------------
  1  \w     46.00  71.00   0.50    0.80    --  108.87 -61.00  30.00   50
  2  \w     39.00  65.00   0.50    0.80    --  108.87 -61.00  60.00   52
  3  \w     39.00  64.00   0.50    0.80    --  108.87 -61.00  90.00   50
  4  \w     35.00  61.00   0.50    0.80    --  108.87 -61.00 150.00   52
  5  \w    -27.00  40.00   0.50    0.20    --  -39.95  19.00  60.00  134
  6  \w    -68.00 -42.00   0.50    0.80    --  -94.50  61.00  30.00   52
  7  \w    -65.00 -40.00   0.50    0.80    --  -94.50  61.00   0.00   50
  8  \w    -40.00 -15.00   0.50    0.80    --  -94.50  35.00 -17.00   50
  9  \w    -16.00   9.00   0.50    0.20    --  -39.95  35.00 -17.00   50
 10  \w    -50.00 -24.00   0.50    0.80    --  -94.50  45.00-120.00   52
 11  \w    -51.00 -25.00   0.50    0.80    --  -94.50  45.00-150.00   52
 12  \w    -45.00 -20.00   0.50    0.80    --  -94.50  45.00-180.00   50
 13  \w   -174.00-109.00   0.50    0.80    --  -94.50 -35.00-175.00  130
 14  \w    -79.00 -51.00   0.50    0.80    --  -94.50  91.00 168.00   56
 15  \w     30.00  70.00   0.50    0.80    --  108.87 -94.00   0.00   80
 16  \w     32.00  85.00   0.50    0.80    --  108.87-112.00 -29.00  106
 17  \w     80.00 105.00   0.50    0.80    --  108.87 -94.00   0.00   50
 18  \w     46.00  71.00   0.50    0.20    --   39.95-112.00 -29.00   50
 19  \w      8.00  83.00   0.50    0.20    --   39.95 -99.00-120.00  150
 20  \w    -83.00 -57.00   0.50    0.20    --  -39.95 153.00-141.00   52
 21  \w    -54.00 -19.00   0.50    0.80    --  -94.50 125.00  60.00   70
 22  \w     81.00 177.00   0.50    0.80    --  108.87  30.00 -30.00  192
 23  \w     41.00  67.00   0.50    0.80    --  108.87 -77.00   0.00   52
 24  \w     73.00  99.00   0.50    0.80    --  108.87 -77.00   0.00   52
 25  \w     34.00  60.00   0.50    0.80    --  108.87-125.00-180.00   52
;
_diffrn_measurement_device 'four-circle diffractometer'
_diffrn_measurement_device_type 'XtaLAB Synergy, Dualflex, HyPix'
_diffrn_measurement_method '\w scans'
_diffrn_orient_matrix_type 'CrysAlisPro convention (1999,Acta A55,543-557)'
_diffrn_orient_matrix_UB_11 0.0261217000
_diffrn_orient_matrix_UB_12 0.0070881000
_diffrn_orient_matrix_UB_13 0.0572946000
_diffrn_orient_matrix_UB_21 -0.0669905000
_diffrn_orient_matrix_UB_22 -0.0990538000
_diffrn_orient_matrix_UB_23 0.0191431000
_diffrn_orient_matrix_UB_31 0.0317217000
_diffrn_orient_matrix_UB_32 -0.2147859000
_diffrn_orient_matrix_UB_33 -0.0068288000
_diffrn_radiation_monochromator mirror
_diffrn_radiation_probe x-ray
_diffrn_radiation_type 'Cu K\a'
_diffrn_radiation_wavelength 1.54184
_diffrn_reflns_av_R_equivalents 0.1210
_diffrn_reflns_av_unetI/netI 0.0828
_diffrn_reflns_Laue_measured_fraction_full 0.972
_diffrn_reflns_Laue_measured_fraction_max 0.888
_diffrn_reflns_limit_h_max 24
_diffrn_reflns_limit_h_min -24
_diffrn_reflns_limit_k_max 3
_diffrn_reflns_limit_k_min -7
_diffrn_reflns_limit_l_max 30
_diffrn_reflns_limit_l_min -30
_diffrn_reflns_number 11783
_diffrn_reflns_point_group_measured_fraction_full 0.972
_diffrn_reflns_point_group_measured_fraction_max 0.888
_diffrn_reflns_theta_full 67.684
_diffrn_reflns_theta_max 77.246
_diffrn_reflns_theta_min 3.482
_diffrn_source 'micro-focus sealed X-ray tube'
_diffrn_source_type 'PhotonJet (Cu) X-ray Source'
_exptl_absorpt_coefficient_mu 15.699
_exptl_absorpt_correction_T_max 1.00000
_exptl_absorpt_correction_T_min 0.32515
_exptl_absorpt_correction_type multi-scan
_exptl_absorpt_process_details
;
CrysAlisPro 1.171.40.84a (Rigaku Oxford Diffraction, 2020)
Empirical absorption correction using spherical harmonics,
implemented in SCALE3 ABSPACK scaling algorithm.
;
_exptl_crystal_colour 'clear whiteish white'
_exptl_crystal_colour_lustre clear
_exptl_crystal_colour_modifier whiteish
_exptl_crystal_colour_primary white
_exptl_crystal_density_diffrn 1.650
_exptl_crystal_description block
_exptl_crystal_F_000 1584
_exptl_crystal_size_max 0.12
_exptl_crystal_size_mid 0.11
_exptl_crystal_size_min 0.1
_refine_diff_density_max 1.923
_refine_diff_density_min -1.985
_refine_diff_density_rms 0.269
_refine_ls_extinction_method none
_refine_ls_goodness_of_fit_ref 1.106
_refine_ls_hydrogen_treatment constr
_refine_ls_matrix_type full
_refine_ls_number_parameters 193
_refine_ls_number_reflns 3052
_refine_ls_number_restraints 13
_refine_ls_restrained_S_all 1.104
_refine_ls_R_factor_all 0.1062
_refine_ls_R_factor_gt 0.0977
_refine_ls_shift/su_max 0.001
_refine_ls_shift/su_mean 0.000
_refine_ls_structure_factor_coef Fsqd
_refine_ls_weighting_details 'w=1/[\s^2^(Fo^2^)+(0.1911P)^2^+6.8457P] where P=(Fo^2^+2Fc^2^)/3'
_refine_ls_weighting_scheme calc
_refine_ls_wR_factor_gt 0.2722
_refine_ls_wR_factor_ref 0.2910
_reflns_Friedel_coverage 0.000
_reflns_number_gt 2546
_reflns_number_total 3052
_reflns_threshold_expression 'I > 2\s(I)'
_cod_data_source_file d5gc04553c2.cif
_cod_data_source_block 20240724-yc
_cod_database_code 7251266
_shelx_shelxl_version_number 2018/3
_chemical_oxdiff_formula 'C H O N'
_shelx_space_group_comment
;
The symmetry employed for this shelxl refinement is uniquely defined
by the following loop, which should always be used as a source of
symmetry information in preference to the above space-group names.
They are only intended as comments.
;
_shelx_estimated_absorpt_t_max 0.303
_shelx_estimated_absorpt_t_min 0.255
_reflns_odcompleteness_completeness 97.10
_reflns_odcompleteness_iscentric 1
_reflns_odcompleteness_theta 66.97
_olex2_refinement_description
;
1. Fixed Uiso
 At 1.2 times of:
  All C(H) groups, All C(H,H) groups
 At 1.5 times of:
  All C(H,H,H) groups
2. Restrained distances
 H8C-H9B
 2.2 with sigma of 0.02
3. Uiso/Uaniso restraints and constraints
Uanis(O4) \\sim Ueq, Uanis(O3) \\sim Ueq: with sigma of 0.01 and sigma for
terminal atoms of 0.02
4.a Secondary CH2 refined with riding coordinates:
 C9(H9A,H9B)
4.b Aromatic/amide H refined with riding coordinates:
 C2(H2), C3(H3), C5(H5), C6(H6)
4.c Idealised Me refined as rotating group:
 C8(H8A,H8B,H8C), C12(H12A,H12B,H12C), C14(H14A,H14B,H14C)
;
_smtbx_masks_void_probe_radius 1.2
_smtbx_masks_void_truncation_radius 1.2
_olex2_submission_special_instructions 'No special instructions were received'
_oxdiff_exptl_absorpt_empirical_details
;
Empirical correction (ABSPACK) includes:
- Absorption correction using spherical harmonics
- Frame scaling
;
_oxdiff_exptl_absorpt_empirical_full_max 4.046
_oxdiff_exptl_absorpt_empirical_full_min 0.422

loop_
_space_group_symop_operation_xyz
'x, y, z'
'-x+1/2, -y+1/2, z+1/2'
'-x, y, -z+1/2'
'x+1/2, -y+1/2, -z'
'-x, -y, -z'
'x-1/2, y-1/2, -z-1/2'
'x, -y, z-1/2'
'-x-1/2, y-1/2, z'

loop_
_atom_site_label
_atom_site_type_symbol
_atom_site_fract_x
_atom_site_fract_y
_atom_site_fract_z
_atom_site_U_iso_or_equiv
_atom_site_adp_type
_atom_site_occupancy
_atom_site_site_symmetry_order
_atom_site_calc_flag
_atom_site_refinement_flags_posn
_atom_site_refinement_flags_adp
_atom_site_refinement_flags_occupancy
_atom_site_disorder_assembly
_atom_site_disorder_group
I1 I 0.36068(4) 0.61646(11) 0.78651(2) 0.0725(4) Uani 1 1 d . . . . .
O1 O 0.3261(2) 0.5028(7) 0.4283(2) 0.0507(12) Uani 1 1 d . . . . .
O2 O 0.4316(3) 0.6255(8) 0.4312(3) 0.0696(19) Uani 1 1 d . . . . .
O3 O 0.4899(3) 0.2437(11) 0.4567(3) 0.0781(18) Uani 1 1 d . U . . .
O4 O 0.5164(3) 0.1030(8) 0.4170(3) 0.0563(13) Uani 1 1 d . U . . .
N1 N 0.3746(3) 0.2660(8) 0.5262(2) 0.0382(11) Uani 1 1 d . . . . .
N2 N 0.4078(3) 0.1555(8) 0.3919(2) 0.0374(11) Uani 1 1 d . . . . .
C1 C 0.3529(4) 0.4637(15) 0.7136(3) 0.0519(18) Uani 1 1 d . . . . .
C2 C 0.3788(6) 0.5619(15) 0.6688(4) 0.071(2) Uani 1 1 d . . . . .
H2 H 0.398834 0.691037 0.671617 0.085 Uiso 1 1 calc R U . . .
C3 C 0.3744(5) 0.4669(16) 0.6212(3) 0.065(2) Uani 1 1 d . . . . .
H3 H 0.390439 0.535323 0.591570 0.078 Uiso 1 1 calc R U . . .
C4 C 0.3469(3) 0.2723(10) 0.6153(3) 0.0397(13) Uani 1 1 d . . . . .
C5 C 0.3181(4) 0.1851(13) 0.6603(3) 0.0574(19) Uani 1 1 d . . . . .
H5 H 0.295243 0.060223 0.657476 0.069 Uiso 1 1 calc R U . . .
C6 C 0.3224(5) 0.2791(15) 0.7091(3) 0.064(2) Uani 1 1 d . . . . .
H6 H 0.304353 0.214955 0.738701 0.077 Uiso 1 1 calc R U . . .
C7 C 0.3445(3) 0.1705(10) 0.5633(3) 0.0381(12) Uani 1 1 d . . . . .
C8 C 0.3104(5) -0.0309(13) 0.5549(3) 0.065(2) Uani 1 1 d . . . . .
H8A H 0.283445 -0.025312 0.523395 0.097 Uiso 1 1 calc R U . . .
H8B H 0.281424 -0.060832 0.584452 0.097 Uiso 1 1 calc R U . . .
H8C H 0.344260 -0.136674 0.551568 0.097 Uiso 1 1 calc DR U . . .
C9 C 0.3707(2) 0.1630(7) 0.47774(19) 0.0214(9) Uani 1 1 d . . . . .
H9A H 0.324182 0.165212 0.464718 0.026 Uiso 1 1 calc R U . . .
H9B H 0.384618 0.020851 0.481929 0.026 Uiso 1 1 calc DR U . . .
C10 C 0.4149(3) 0.2651(9) 0.4415(2) 0.0350(12) Uani 1 1 d . . . . .
C11 C 0.3928(3) 0.4880(10) 0.4337(2) 0.0373(12) Uani 1 1 d . . . . .
C12 C 0.2989(5) 0.7025(13) 0.4149(4) 0.066(2) Uani 1 1 d . . . . .
H12A H 0.257847 0.685778 0.394734 0.099 Uiso 1 1 calc R U . . .
H12B H 0.331846 0.777150 0.394491 0.099 Uiso 1 1 calc R U . . .
H12C H 0.288911 0.777216 0.446588 0.099 Uiso 1 1 calc R U . . .
C13 C 0.4655(3) 0.0701(11) 0.3827(3) 0.0445(14) Uani 1 1 d . . . . .
C14 C 0.4819(5) -0.0631(13) 0.3368(3) 0.063(2) Uani 1 1 d . . . . .
H14A H 0.514193 0.005568 0.314467 0.094 Uiso 1 1 calc R U . . .
H14B H 0.440944 -0.090558 0.317203 0.094 Uiso 1 1 calc R U . . .
H14C H 0.501006 -0.190293 0.348971 0.094 Uiso 1 1 calc R U . . .

loop_
_atom_site_aniso_label
_atom_site_aniso_U_11
_atom_site_aniso_U_22
_atom_site_aniso_U_33
_atom_site_aniso_U_23
_atom_site_aniso_U_13
_atom_site_aniso_U_12
I1 0.1000(7) 0.0789(6) 0.0386(5) -0.0085(2) -0.0041(2) -0.0022(3)
O1 0.046(2) 0.036(2) 0.070(3) 0.005(2) 0.002(2) 0.0025(19)
O2 0.063(3) 0.043(3) 0.103(6) 0.021(3) -0.021(3) -0.019(2)
O3 0.071(3) 0.085(4) 0.078(4) 0.003(3) -0.003(3) 0.002(3)
O4 0.044(2) 0.056(3) 0.068(3) -0.005(2) 0.001(2) 0.013(2)
N1 0.048(3) 0.033(3) 0.034(3) -0.001(2) 0.003(2) -0.0053(19)
N2 0.045(3) 0.037(3) 0.030(3) 0.0009(19) -0.0003(19) 0.000(2)
C1 0.069(5) 0.051(5) 0.036(4) -0.003(3) -0.002(3) -0.007(3)
C2 0.108(7) 0.061(5) 0.044(4) -0.008(4) 0.017(4) -0.031(5)
C3 0.089(6) 0.063(5) 0.043(4) 0.004(4) 0.017(4) -0.030(4)
C4 0.044(3) 0.040(3) 0.034(3) 0.006(2) 0.001(2) -0.003(2)
C5 0.077(5) 0.059(4) 0.036(4) 0.004(3) 0.012(3) -0.022(4)
C6 0.085(6) 0.064(6) 0.044(4) 0.010(3) 0.012(4) -0.015(4)
C7 0.044(3) 0.034(3) 0.035(3) 0.004(2) -0.001(2) -0.002(2)
C8 0.096(6) 0.051(4) 0.048(4) 0.003(3) 0.008(4) -0.040(4)
C9 0.030(2) 0.015(2) 0.019(2) 0.0015(18) 0.0043(16) -0.0094(16)
C10 0.044(3) 0.029(3) 0.032(3) 0.005(2) 0.005(2) -0.004(2)
C11 0.039(3) 0.043(3) 0.030(3) 0.001(2) -0.002(2) -0.008(2)
C12 0.073(5) 0.042(4) 0.083(6) -0.002(4) -0.005(4) 0.019(4)
C13 0.053(4) 0.040(3) 0.040(3) 0.006(3) 0.005(3) 0.006(3)
C14 0.079(5) 0.054(4) 0.056(5) -0.009(4) 0.015(4) 0.010(4)

loop_
_atom_type_symbol
_atom_type_description
_atom_type_scat_dispersion_real
_atom_type_scat_dispersion_imag
_atom_type_scat_source
C C 0.0181 0.0091 'International Tables Vol C Tables 4.2.6.8 and 6.1.1.4'
H H 0.0000 0.0000 'International Tables Vol C Tables 4.2.6.8 and 6.1.1.4'
I I -0.3257 6.8362 'International Tables Vol C Tables 4.2.6.8 and 6.1.1.4'
N N 0.0311 0.0180 'International Tables Vol C Tables 4.2.6.8 and 6.1.1.4'
O O 0.0492 0.0322 'International Tables Vol C Tables 4.2.6.8 and 6.1.1.4'

loop_
_geom_angle_atom_site_label_1
_geom_angle_atom_site_label_2
_geom_angle_atom_site_label_3
_geom_angle
_geom_angle_site_symmetry_1
_geom_angle_site_symmetry_3
_geom_angle_publ_flag
C11 O1 C12 117.2(6) . . ?
O4 O3 C10 103.0(5) . . ?
C13 O4 O3 106.5(5) . . ?
C7 N1 C9 113.0(5) . . ?
C13 N2 C10 106.7(5) . . ?
C2 C1 I1 118.2(7) . . ?
C6 C1 I1 121.8(5) . . ?
C6 C1 C2 120.0(7) . . ?
C1 C2 H2 120.3 . . ?
C3 C2 C1 119.4(8) . . ?
C3 C2 H2 120.3 . . ?
C2 C3 H3 118.7 . . ?
C2 C3 C4 122.5(7) . . ?
C4 C3 H3 118.7 . . ?
C3 C4 C5 116.1(7) . . ?
C3 C4 C7 121.3(6) . . ?
C5 C4 C7 122.5(6) . . ?
C4 C5 H5 119.1 . . ?
C6 C5 C4 121.9(7) . . ?
C6 C5 H5 119.1 . . ?
C1 C6 C5 119.8(7) . . ?
C1 C6 H6 120.1 . . ?
C5 C6 H6 120.1 . . ?
N1 C7 C4 115.3(6) . . ?
N1 C7 C8 122.2(6) . . ?
C4 C7 C8 122.5(6) . . ?
C7 C8 H8A 109.5 . . ?
C7 C8 H8B 109.5 . . ?
C7 C8 H8C 109.5 . . ?
H8A C8 H8B 109.5 . . ?
H8A C8 H8C 109.5 . . ?
H8B C8 H8C 109.5 . . ?
N1 C9 H9A 110.1 . . ?
N1 C9 H9B 110.1 . . ?
N1 C9 C10 108.1(4) . . ?
H9A C9 H9B 108.4 . . ?
C10 C9 H9A 110.1 . . ?
C10 C9 H9B 110.1 . . ?
N2 C10 O3 105.4(5) . . ?
N2 C10 C11 109.1(5) . . ?
C9 C10 O3 112.2(5) . . ?
C9 C10 N2 105.8(5) . . ?
C9 C10 C11 110.7(5) . . ?
C11 C10 O3 113.1(5) . . ?
O1 C11 C10 111.3(5) . . ?
O2 C11 O1 125.4(6) . . ?
O2 C11 C10 123.2(6) . . ?
O1 C12 H12A 109.5 . . ?
O1 C12 H12B 109.5 . . ?
O1 C12 H12C 109.5 . . ?
H12A C12 H12B 109.5 . . ?
H12A C12 H12C 109.5 . . ?
H12B C12 H12C 109.5 . . ?
O4 C13 C14 116.2(6) . . ?
N2 C13 O4 117.9(6) . . ?
N2 C13 C14 125.9(7) . . ?
C13 C14 H14A 109.5 . . ?
C13 C14 H14B 109.5 . . ?
C13 C14 H14C 109.5 . . ?
H14A C14 H14B 109.5 . . ?
H14A C14 H14C 109.5 . . ?
H14B C14 H14C 109.5 . . ?

loop_
_geom_bond_atom_site_label_1
_geom_bond_atom_site_label_2
_geom_bond_distance
_geom_bond_site_symmetry_2
_geom_bond_publ_flag
I1 C1 2.107(8) . ?
O1 C11 1.318(8) . ?
O1 C12 1.445(9) . ?
O2 C11 1.175(8) . ?
O3 O4 1.458(9) . ?
O3 C10 1.528(9) . ?
O4 C13 1.342(9) . ?
N1 C7 1.273(8) . ?
N1 C9 1.404(7) . ?
N2 C10 1.453(8) . ?
N2 C13 1.281(9) . ?
C1 C2 1.398(12) . ?
C1 C6 1.346(14) . ?
C2 H2 0.9300 . ?
C2 C3 1.360(13) . ?
C3 H3 0.9300 . ?
C3 C4 1.384(12) . ?
C4 C5 1.396(9) . ?
C4 C7 1.477(9) . ?
C5 H5 0.9300 . ?
C5 C6 1.383(12) . ?
C6 H6 0.9300 . ?
C7 C8 1.486(9) . ?
C8 H8A 0.9600 . ?
C8 H8B 0.9600 . ?
C8 H8C 0.9600 . ?
C9 H9A 0.9700 . ?
C9 H9B 0.9700 . ?
C9 C10 1.428(7) . ?
C10 C11 1.526(9) . ?
C12 H12A 0.9600 . ?
C12 H12B 0.9600 . ?
C12 H12C 0.9600 . ?
C13 C14 1.488(10) . ?
C14 H14A 0.9600 . ?
C14 H14B 0.9600 . ?
C14 H14C 0.9600 . ?

loop_
_geom_torsion_atom_site_label_1
_geom_torsion_atom_site_label_2
_geom_torsion_atom_site_label_3
_geom_torsion_atom_site_label_4
_geom_torsion
_geom_torsion_site_symmetry_1
_geom_torsion_site_symmetry_2
_geom_torsion_site_symmetry_3
_geom_torsion_site_symmetry_4
_geom_torsion_publ_flag
I1 C1 C2 C3 -179.9(9) . . . . ?
I1 C1 C6 C5 179.5(7) . . . . ?
O3 O4 C13 N2 -2.3(8) . . . . ?
O3 O4 C13 C14 177.3(6) . . . . ?
O3 C10 C11 O1 -170.7(5) . . . . ?
O3 C10 C11 O2 11.6(9) . . . . ?
O4 O3 C10 N2 -6.3(6) . . . . ?
O4 O3 C10 C9 108.4(6) . . . . ?
O4 O3 C10 C11 -125.4(5) . . . . ?
N1 C9 C10 O3 66.6(6) . . . . ?
N1 C9 C10 N2 -178.9(4) . . . . ?
N1 C9 C10 C11 -60.8(6) . . . . ?
N2 C10 C11 O1 72.4(6) . . . . ?
N2 C10 C11 O2 -105.4(8) . . . . ?
C1 C2 C3 C4 -2.0(18) . . . . ?
C2 C1 C6 C5 1.4(16) . . . . ?
C2 C3 C4 C5 5.6(15) . . . . ?
C2 C3 C4 C7 -178.3(9) . . . . ?
C3 C4 C5 C6 -5.9(13) . . . . ?
C3 C4 C7 N1 6.0(10) . . . . ?
C3 C4 C7 C8 -175.0(8) . . . . ?
C4 C5 C6 C1 2.6(15) . . . . ?
C5 C4 C7 N1 -178.1(7) . . . . ?
C5 C4 C7 C8 0.9(11) . . . . ?
C6 C1 C2 C3 -1.7(17) . . . . ?
C7 N1 C9 C10 -170.8(5) . . . . ?
C7 C4 C5 C6 178.0(8) . . . . ?
C9 N1 C7 C4 -179.9(5) . . . . ?
C9 N1 C7 C8 1.1(10) . . . . ?
C9 C10 C11 O1 -43.7(6) . . . . ?
C9 C10 C11 O2 138.5(7) . . . . ?
C10 O3 O4 C13 5.2(7) . . . . ?
C10 N2 C13 O4 -2.0(8) . . . . ?
C10 N2 C13 C14 178.4(7) . . . . ?
C12 O1 C11 O2 4.3(10) . . . . ?
C12 O1 C11 C10 -173.4(6) . . . . ?
C13 N2 C10 O3 5.2(7) . . . . ?
C13 N2 C10 C9 -113.9(6) . . . . ?
C13 N2 C10 C11 127.0(5) . . . . ?

loop_
_smtbx_masks_void_nr
_smtbx_masks_void_average_x
_smtbx_masks_void_average_y
_smtbx_masks_void_average_z
_smtbx_masks_void_volume
_smtbx_masks_void_count_electrons
_smtbx_masks_void_content
1 0.000 0.118 0.250 9.2 2.7 ?
2 0.000 -0.118 0.750 9.2 1.5 ?
3 0.500 0.382 0.750 9.2 2.9 ?
4 0.500 0.618 0.250 9.2 1.5 ?
